data_4504138
loop_
_publ_author_name
'Kodama, Koichi'
'Kobayashi, Yuka'
'Saigo, Kazuhiko'

_publ_section_title
;
 Role of the Relative Molecular Length of the Components in Ternary
 Inclusion Crystals in the Chiral Recognition and Assembly of
 Supramolecular Helical Architectures
;
_journal_issue 5
_journal_name_full 'Crystal Growth &amp; Design'
_journal_page_first 935
_journal_paper_doi 10.1021/cg060849c
_journal_volume 7
_journal_year 2007
_chemical_absolute_configuration rm
_chemical_formula_moiety 'C32 H37 N O4 '
_chemical_formula_sum 'C32 H37 N O4'
_chemical_formula_weight 499.65
_space_group_IT_number 19
_symmetry_cell_setting orthorhombic
_symmetry_Int_Tables_number 19
_symmetry_space_group_name_Hall 'P 2ac 2ab'
_symmetry_space_group_name_H-M 'P 21 21 21'
_cell_angle_alpha 90
_cell_angle_beta 90
_cell_angle_gamma 90
_cell_formula_units_Z 4
_cell_length_a 6.0590(7)
_cell_length_b 34.837(5)
_cell_length_c 13.478(3)
_cell_measurement_temperature 296.1
_cell_volume 2844.9(8)
_computing_cell_refinement Unknown
_computing_data_collection Unknown
_computing_data_reduction CrystalStructure
_computing_publication_material 'CrystalStructure 3.6.0'
_computing_structure_refinement CRYSTALS
_computing_structure_solution SIR92
_diffrn_measured_fraction_theta_full 0.6273
_diffrn_measured_fraction_theta_max 0.6273
_diffrn_measurement_device_type CCD
_diffrn_measurement_method \w
_diffrn_radiation_type 'Mo K\a'
_diffrn_radiation_wavelength 0.7107
_diffrn_reflns_limit_h_max 7
_diffrn_reflns_limit_h_min 0
_diffrn_reflns_limit_k_max 43
_diffrn_reflns_limit_k_min 0
_diffrn_reflns_limit_l_max 15
_diffrn_reflns_limit_l_min 0
_diffrn_reflns_number 2070
_diffrn_reflns_theta_full 26.07
_diffrn_reflns_theta_max 26.07
_exptl_absorpt_coefficient_mu 0.076
_exptl_absorpt_correction_type none
_exptl_crystal_colour Colorless
_exptl_crystal_density_diffrn 1.166
_exptl_crystal_density_method 'not measured'
_exptl_crystal_description Needle
_exptl_crystal_F_000 1072.00
_exptl_crystal_size_max 0.50
_exptl_crystal_size_mid 0.20
_exptl_crystal_size_min 0.10
_refine_diff_density_max 0.48
_refine_diff_density_min -1.32
_refine_ls_extinction_method none
_refine_ls_goodness_of_fit_ref 3.138
_refine_ls_hydrogen_treatment refall
_refine_ls_number_parameters 369
_refine_ls_number_reflns 796
_refine_ls_R_factor_gt 0.1460
_refine_ls_shift/su_max 0.0050
_refine_ls_structure_factor_coef F
_refine_ls_weighting_details 'w = 1/[0.0010Fo^2^ + 3.0000\s(Fo^2^) + 0.5000]'
_refine_ls_weighting_scheme calc
_refine_ls_wR_factor_ref 0.1750
_reflns_number_gt 796
_reflns_number_total 2046
_reflns_threshold_expression F^2^>2.0\s(F^2^)
_cod_data_source_file cg060849csi20061127_100443.cif
_cod_data_source_block (1S,2R)-1_2b_(R)-3c
_cod_original_formula_sum 'C32 H37 N O4 '
_cod_database_code 4504138

loop_
_symmetry_equiv_pos_site_id
_symmetry_equiv_pos_as_xyz
1 +X,+Y,+Z
2 1/2+X,1/2-Y,-Z
3 -X,1/2+Y,1/2-Z
4 1/2-X,-Y,1/2+Z

loop_
_atom_site_label
_atom_site_type_symbol
_atom_site_fract_x
_atom_site_fract_y
_atom_site_fract_z
_atom_site_U_iso_or_equiv
_atom_site_adp_type
_atom_site_occupancy
_atom_site_symmetry_multiplicity
_atom_site_calc_flag
_atom_site_refinement_flags
O(1) O 1.174(2) 0.2010(3) 0.3413(12) 0.046(5) Uani 1.00 1 d .
O(2) O 0.377(1) 0.1412(3) 0.4393(12) 0.065(6) Uani 1.00 1 d .
O(4) O 0.963(2) 0.2078(3) 0.5760(13) 0.063(6) Uani 1.00 1 d .
O(5) O 0.638(2) 0.1801(3) 0.5641(12) 0.059(5) Uani 1.00 1 d .
N(1) N 0.851(2) 0.2531(4) 0.4124(13) 0.049(7) Uani 1.00 1 d .
C(6) C 0.946(3) 0.1921(5) 0.326(2) 0.055(9) Uani 1.00 1 d .
C(7) C 0.814(3) 0.2308(5) 0.318(2) 0.051(10) Uani 1.00 1 d .
C(8) C 0.855(3) 0.2544(5) 0.227(2) 0.049(9) Uani 1.00 1 d .
C(9) C 1.037(4) 0.1672(6) 0.156(3) 0.054(11) Uani 1.00 1 d .
C(10) C 0.909(3) 0.1509(5) 0.669(2) 0.043(8) Uani 1.00 1 d .
C(11) C 0.905(3) 0.1693(5) 0.238(2) 0.050(10) Uani 1.00 1 d .
C(12) C 0.774(3) 0.1215(6) 0.700(2) 0.069(10) Uani 1.00 1 d .
C(13) C 0.696(3) 0.2572(5) 0.153(3) 0.064(10) Uani 1.00 1 d .
C(14) C 0.844(4) 0.0941(5) 0.767(2) 0.081(11) Uani 1.00 1 d .
C(15) C 0.733(3) 0.2780(6) 0.069(3) 0.088(13) Uani 1.00 1 d .
C(16) C 0.681(3) 0.1500(6) 0.226(2) 0.062(10) Uani 1.00 1 d .
C(17) C 0.393(3) 0.0754(5) 0.504(2) 0.058(10) Uani 1.00 1 d .
C(18) C 0.825(3) 0.1807(5) 0.598(2) 0.058(9) Uani 1.00 1 d .
C(19) C 1.056(3) 0.2721(5) 0.213(2) 0.039(9) Uani 1.00 1 d .
C(20) C 0.926(5) 0.2952(5) 0.057(2) 0.065(10) Uani 1.00 1 d .
C(21) C 0.637(4) 0.1305(6) 0.139(2) 0.065(11) Uani 1.00 1 d .
C(22) C 1.045(3) 0.0949(6) 0.806(2) 0.058(10) Uani 1.00 1 d .
C(23) C 1.111(3) 0.1527(6) 0.713(2) 0.064(10) Uani 1.00 1 d .
C(24) C 1.174(3) 0.1256(6) 0.788(2) 0.067(10) Uani 1.00 1 d .
C(25) C 0.994(4) 0.1475(6) 0.074(3) 0.089(13) Uani 1.00 1 d .
C(26) C 1.095(3) 0.2931(5) 0.131(3) 0.069(11) Uani 1.00 1 d .
C(27) C 0.788(4) 0.1291(5) 0.055(2) 0.057(9) Uani 1.00 1 d .
C(28) C 0.175(3) 0.0909(5) 0.357(2) 0.087(11) Uani 1.00 1 d .
C(29) C 1.119(4) 0.0646(6) 0.886(2) 0.103(12) Uani 1.00 1 d .
C(30) C 0.602(4) 0.0652(6) 0.463(2) 0.091(11) Uani 1.00 1 d .
C(31) C 0.261(4) 0.1064(6) 0.458(2) 0.072(12) Uani 1.00 1 d .
C(32) C 0.724(3) 0.0359(8) 0.506(3) 0.11(2) Uani 1.00 1 d .
C(33) C 0.640(5) 0.0144(7) 0.582(3) 0.12(2) Uani 1.00 1 d .
C(34) C 0.439(5) 0.0257(9) 0.625(3) 0.11(2) Uani 1.00 1 d .
C(35) C 0.318(4) 0.0547(8) 0.582(3) 0.10(1) Uani 1.00 1 d .
C(36) C 0.821(10) -0.021(2) 0.622(6) 0.28(4) Uani 1.00 1 d .
C(37) C 0.762(12) -0.022(2) 0.706(6) 0.37(5) Uani 1.00 1 d .
H(1) H 0.7439 0.2468 0.4612 0.058 Uiso 1.00 1 c R
H(2) H 0.8427 0.2797 0.3977 0.058 Uiso 1.00 1 c R
H(3) H 0.9942 0.2472 0.4370 0.058 Uiso 1.00 1 c R
H(4) H 0.8955 0.1777 0.3810 0.066 Uiso 1.00 1 c R
H(5) H 0.6619 0.2245 0.3181 0.061 Uiso 1.00 1 c R
H(6) H 1.1760 0.1798 0.1601 0.065 Uiso 1.00 1 c R
H(7) H 0.6303 0.1195 0.6729 0.083 Uiso 1.00 1 c R
H(8) H 0.5593 0.2447 0.1641 0.077 Uiso 1.00 1 c R
H(9) H 0.7473 0.0739 0.7863 0.098 Uiso 1.00 1 c R
H(10) H 0.6225 0.2785 0.0190 0.106 Uiso 1.00 1 c R
H(11) H 0.5756 0.1515 0.2781 0.075 Uiso 1.00 1 c R
H(12) H 1.1674 0.2706 0.2625 0.047 Uiso 1.00 1 c R
H(13) H 0.9468 0.3109 0.0004 0.078 Uiso 1.00 1 c R
H(14) H 0.5049 0.1158 0.1346 0.078 Uiso 1.00 1 c R
H(15) H 1.2091 0.1727 0.6937 0.077 Uiso 1.00 1 c R
H(16) H 1.3150 0.1282 0.8187 0.081 Uiso 1.00 1 c R
H(17) H 1.1004 0.1453 0.0228 0.107 Uiso 1.00 1 c R
H(18) H 1.2324 0.3049 0.1169 0.083 Uiso 1.00 1 c R
H(19) H 0.7483 0.1174 -0.0064 0.069 Uiso 1.00 1 c R
H(20) H 0.0353 0.1021 0.3428 0.105 Uiso 1.00 1 c R
H(21) H 0.1613 0.0638 0.3572 0.105 Uiso 1.00 1 c R
H(22) H 0.2791 0.0986 0.3088 0.105 Uiso 1.00 1 c R
H(23) H 1.0810 0.0730 0.9508 0.123 Uiso 1.00 1 c R
H(24) H 1.2734 0.0603 0.8823 0.123 Uiso 1.00 1 c R
H(25) H 1.0426 0.0415 0.8713 0.123 Uiso 1.00 1 c R
H(26) H 0.6562 0.0787 0.4071 0.109 Uiso 1.00 1 c R
H(27) H 0.1380 0.1118 0.5001 0.087 Uiso 1.00 1 c R
H(28) H 0.8656 0.0283 0.4834 0.133 Uiso 1.00 1 c R
H(29) H 0.3917 0.0128 0.6835 0.138 Uiso 1.00 1 c R
H(30) H 0.1760 0.0618 0.6056 0.118 Uiso 1.00 1 c R
H(31) H 0.7452 -0.0442 0.6076 0.330 Uiso 1.00 1 c R
H(32) H 0.9580 -0.0206 0.5879 0.330 Uiso 1.00 1 c R
H(33) H 0.8928 -0.0082 0.7177 0.443 Uiso 1.00 1 c R
H(34) H 0.7770 -0.0474 0.7339 0.443 Uiso 1.00 1 c R
H(35) H 0.6401 -0.0098 0.7357 0.443 Uiso 1.00 1 c R

loop_
_atom_site_aniso_label
_atom_site_aniso_U_11
_atom_site_aniso_U_22
_atom_site_aniso_U_33
_atom_site_aniso_U_12
_atom_site_aniso_U_13
_atom_site_aniso_U_23
O(1) 0.053(7) 0.055(7) 0.03(2) -0.003(5) 0.004(7) 0.015(7)
O(2) 0.063(7) 0.042(7) 0.09(2) -0.006(6) -0.025(9) 0.016(8)
O(4) 0.072(7) 0.062(8) 0.05(2) -0.021(7) 0.000(8) 0.018(9)
O(5) 0.035(6) 0.067(8) 0.08(2) 0.001(6) -0.002(8) 0.003(8)
N(1) 0.036(7) 0.057(10) 0.05(2) 0.003(7) 0.005(8) 0.022(10)
C(6) 0.054(11) 0.030(12) 0.08(3) 0.019(10) 0.008(13) 0.022(13)
C(7) 0.048(10) 0.05(1) 0.05(3) -0.005(9) 0.015(13) -0.04(2)
C(8) 0.034(10) 0.040(12) 0.07(3) -0.009(9) 0.032(13) 0.025(12)
C(9) 0.08(1) 0.06(2) 0.02(4) -0.005(11) 0.01(2) -0.00(1)
C(10) 0.053(11) 0.034(12) 0.04(3) -0.014(9) 0.031(13) -0.001(12)
C(11) 0.06(1) 0.04(1) 0.04(3) 0.003(11) 0.01(2) -0.002(13)
C(12) 0.078(13) 0.06(2) 0.07(3) -0.002(13) 0.02(1) -0.02(2)
C(13) 0.027(9) 0.05(2) 0.11(4) 0.009(10) -0.02(2) -0.02(2)
C(14) 0.11(2) 0.026(13) 0.11(4) -0.016(12) 0.02(2) 0.01(2)
C(15) 0.08(2) 0.07(2) 0.12(4) -0.025(12) -0.01(2) 0.04(2)
C(16) 0.051(11) 0.07(2) 0.07(4) 0.004(10) 0.00(1) 0.02(2)
C(17) 0.07(1) 0.054(13) 0.05(4) 0.014(11) 0.00(2) -0.02(2)
C(18) 0.070(13) 0.05(1) 0.05(3) 0.026(12) 0.02(2) -0.01(1)
C(19) 0.07(1) 0.06(1) -0.01(3) 0.006(10) 0.006(11) 0.023(12)
C(20) 0.15(2) 0.06(1) -0.02(3) -0.01(2) 0.05(2) -0.006(13)
C(21) 0.13(2) 0.07(2) -0.00(3) -0.016(13) -0.05(2) -0.02(1)
C(22) 0.062(12) 0.09(2) 0.02(3) 0.017(13) 0.01(1) 0.03(2)
C(23) 0.048(12) 0.08(2) 0.06(3) -0.011(10) -0.022(12) 0.02(2)
C(24) 0.052(11) 0.08(2) 0.07(3) -0.003(12) -0.00(1) 0.02(2)
C(25) 0.11(2) 0.05(2) 0.11(4) -0.00(1) 0.05(2) -0.00(2)
C(26) 0.069(13) 0.05(2) 0.09(4) -0.001(10) -0.01(2) -0.00(2)
C(27) 0.12(2) 0.066(13) -0.01(3) 0.00(1) 0.01(2) -0.020(13)
C(28) 0.10(2) 0.07(2) 0.09(4) -0.001(12) 0.02(2) 0.00(2)
C(29) 0.14(2) 0.11(2) 0.06(4) 0.02(1) -0.01(2) 0.07(2)
C(30) 0.09(2) 0.09(2) 0.09(3) 0.011(13) -0.02(2) 0.02(2)
C(31) 0.11(2) 0.09(2) 0.01(4) 0.03(2) -0.01(2) -0.01(2)
C(32) 0.06(2) 0.09(2) 0.18(5) 0.01(2) 0.02(2) 0.01(2)
C(33) 0.13(2) 0.03(2) 0.21(6) -0.01(2) -0.03(3) 0.02(2)
C(34) 0.14(2) 0.14(3) 0.07(4) -0.04(2) 0.01(3) 0.04(2)
C(35) 0.12(2) 0.12(2) 0.05(4) 0.02(2) 0.05(2) 0.03(2)
C(36) 0.29(5) 0.17(4) 0.37(13) -0.07(4) 0.07(7) 0.13(7)
C(37) 0.53(10) 0.14(4) 0.4(2) 0.17(5) 0.14(8) 0.06(5)

loop_
_atom_type_symbol
_atom_type_description
_atom_type_scat_dispersion_real
_atom_type_scat_dispersion_imag
_atom_type_scat_source
C C 0.003 0.002
;
International Tables for Crystallography
(1992, Vol. C, Tables 4.2.6.8 and 6.1.1.4)
;
H H 0.000 0.000
;
International Tables for Crystallography
(1992, Vol. C, Table 6.1.1.4)
;
N N 0.006 0.003
;
International Tables for Crystallography
(1992, Vol. C, Tables 4.2.6.8 and 6.1.1.4)
;
O O 0.011 0.006
;
International Tables for Crystallography
(1992, Vol. C, Tables 4.2.6.8 and 6.1.1.4)
;

loop_
_geom_angle_atom_site_label_1
_geom_angle_atom_site_label_2
_geom_angle_atom_site_label_3
_geom_angle
O(1) C(6) C(7) 108(1)
O(1) C(6) C(11) 113(1)
O(2) C(31) C(17) 115(1)
O(2) C(31) C(28) 107(2)
O(4) C(18) O(5) 121(1)
O(4) C(18) C(10) 115(1)
O(5) C(18) C(10) 122(1)
N(1) C(7) C(6) 108(1)
N(1) C(7) C(8) 112(1)
C(6) C(7) C(8) 116(1)
C(11) C(6) C(7) 109(1)
C(6) C(11) C(9) 126(1)
C(6) C(11) C(16) 118(2)
C(7) C(8) C(19) 120(1)
C(7) C(8) C(13) 120(1)
C(19) C(8) C(13) 118(2)
C(8) C(13) C(15) 121(1)
C(8) C(19) C(26) 120(2)
C(9) C(11) C(16) 114(2)
C(25) C(9) C(11) 125(2)
C(9) C(25) C(27) 123(2)
C(18) C(10) C(12) 120(1)
C(23) C(10) C(12) 115(2)
C(10) C(12) C(14) 122(1)
C(23) C(10) C(18) 123(1)
C(10) C(23) C(24) 121(1)
C(11) C(16) C(21) 118(2)
C(12) C(14) C(22) 121(2)
C(13) C(15) C(20) 119(2)
C(14) C(22) C(24) 118(2)
C(14) C(22) C(29) 121(1)
C(15) C(20) C(26) 121(2)
C(16) C(21) C(27) 123(2)
C(31) C(17) C(30) 119(2)
C(35) C(17) C(30) 117(2)
C(17) C(30) C(32) 119(2)
C(17) C(31) C(28) 107(1)
C(35) C(17) C(31) 122(2)
C(17) C(35) C(34) 122(2)
C(19) C(26) C(20) 118(1)
C(21) C(27) C(25) 113(2)
C(22) C(24) C(23) 119(1)
C(29) C(22) C(24) 119(1)
C(30) C(32) C(33) 121(2)
C(32) C(33) C(34) 118(2)
C(32) C(33) C(36) 112(3)
C(33) C(34) C(35) 119(3)
C(36) C(33) C(34) 128(3)
C(33) C(36) C(37) 98(5)
O(1) C(6) H(4) 107.9948
O(2) C(31) H(27) 108.7346
H(1) N(1) C(7) 111.3689
H(2) N(1) C(7) 108.5456
H(3) N(1) C(7) 108.4773
N(1) C(7) H(5) 105.3036
H(2) N(1) H(1) 109.4709
H(3) N(1) H(1) 109.4769
H(3) N(1) H(2) 109.4713
H(4) C(6) C(7) 110.0799
C(6) C(7) H(5) 107.0781
H(4) C(6) C(11) 107.1963
H(5) C(7) C(8) 106.6043
C(8) C(13) H(8) 117.1456
C(8) C(19) H(12) 120.5690
H(6) C(9) C(11) 116.8928
H(6) C(9) C(25) 117.3142
C(9) C(25) H(17) 120.9635
C(10) C(12) H(7) 118.6979
C(10) C(23) H(15) 118.2564
C(11) C(16) H(11) 119.8902
H(7) C(12) C(14) 118.8248
C(12) C(14) H(9) 120.2707
H(8) C(13) C(15) 121.3502
C(13) C(15) H(10) 119.2010
H(9) C(14) C(22) 118.1097
H(10) C(15) C(20) 121.6757
C(15) C(20) H(13) 118.3984
H(11) C(16) C(21) 121.3934
C(16) C(21) H(14) 118.7970
C(17) C(30) H(26) 119.7034
C(17) C(31) H(27) 108.8225
C(17) C(35) H(30) 115.5576
H(12) C(19) C(26) 118.9556
C(19) C(26) H(18) 123.4125
C(20) C(26) H(18) 118.0551
H(13) C(20) C(26) 119.7025
C(21) C(27) H(19) 122.1214
H(14) C(21) C(27) 117.4875
C(22) C(24) H(16) 121.4144
C(22) C(29) H(23) 110.8044
C(22) C(29) H(24) 110.7322
C(22) C(29) H(25) 106.8367
H(15) C(23) C(24) 120.5842
C(23) C(24) H(16) 118.7104
H(17) C(25) C(27) 115.1324
C(25) C(27) H(19) 124.8474
H(20) C(28) C(31) 109.7862
H(21) C(28) C(31) 112.0447
H(22) C(28) C(31) 106.5368
C(28) C(31) H(27) 108.9576
H(21) C(28) H(20) 109.4646
H(22) C(28) H(20) 109.4807
H(22) C(28) H(21) 109.4668
H(24) C(29) H(23) 109.4666
H(25) C(29) H(23) 109.4729
H(25) C(29) H(24) 109.4819
H(26) C(30) C(32) 120.7503
C(30) C(32) H(28) 123.4306
H(28) C(32) C(33) 115.2298
C(33) C(34) H(29) 118.3266
C(33) C(36) H(31) 103.9021
C(33) C(36) H(32) 113.3328
H(29) C(34) C(35) 122.3168
C(34) C(35) H(30) 121.7525
H(31) C(36) C(37) 90.5694
H(32) C(36) C(37) 136.1305
C(36) C(37) H(33) 83.4641
C(36) C(37) H(35) 127.7857
C(36) C(37) H(34) 113.0196
H(32) C(36) H(31) 109.4604
H(35) C(37) H(33) 109.4790
H(34) C(37) H(33) 109.4720
H(35) C(37) H(34) 109.4676

loop_
_geom_bond_atom_site_label_1
_geom_bond_atom_site_label_2
_geom_bond_distance
O(1) C(6) 1.43(2)
O(2) C(31) 1.43(2)
O(4) C(18) 1.29(2)
O(5) C(18) 1.22(2)
N(1) C(7) 1.51(3)
C(6) C(7) 1.57(2)
C(6) C(11) 1.45(4)
C(7) C(8) 1.50(4)
C(8) C(13) 1.39(3)
C(8) C(19) 1.38(2)
C(9) C(11) 1.36(4)
C(9) C(25) 1.33(5)
C(10) C(12) 1.38(3)
C(10) C(18) 1.50(3)
C(10) C(23) 1.36(3)
C(11) C(16) 1.52(2)
C(12) C(14) 1.38(3)
C(13) C(15) 1.36(4)
C(14) C(22) 1.33(3)
C(15) C(20) 1.33(3)
C(16) C(21) 1.38(4)
C(17) C(30) 1.43(3)
C(17) C(31) 1.48(3)
C(17) C(35) 1.34(4)
C(19) C(26) 1.35(4)
C(20) C(26) 1.43(4)
C(21) C(27) 1.46(4)
C(22) C(24) 1.35(3)
C(22) C(29) 1.57(3)
C(23) C(24) 1.44(3)
C(25) C(27) 1.43(3)
C(28) C(31) 1.55(4)
C(30) C(32) 1.39(4)
C(31) O(2) 1.43(2)
C(31) C(17) 1.48(3)
C(31) C(28) 1.55(4)
C(32) C(33) 1.36(5)
C(33) C(34) 1.40(5)
C(33) C(36) 1.73(7)
C(34) C(35) 1.38(4)
C(36) C(37) 1.2(1)
N(1) H(1) 0.9500
N(1) H(2) 0.9499
N(1) H(3) 0.9500
C(6) H(4) 0.9501
C(7) H(5) 0.9499
C(9) H(6) 0.9501
C(12) H(7) 0.9500
C(13) H(8) 0.9499
C(14) H(9) 0.9500
C(15) H(10) 0.9500
C(16) H(11) 0.9499
C(19) H(12) 0.9501
C(20) H(13) 0.9499
C(21) H(14) 0.9499
C(23) H(15) 0.9500
C(24) H(16) 0.9500
C(25) H(17) 0.9501
C(26) H(18) 0.9500
C(27) H(19) 0.9500
C(28) H(20) 0.9499
C(28) H(21) 0.9499
C(28) H(22) 0.9499
C(29) H(23) 0.9500
C(29) H(24) 0.9499
C(29) H(25) 0.9500
C(30) H(26) 0.9499
C(31) H(27) 0.9500
C(32) H(28) 0.9500
C(34) H(29) 0.9499
C(35) H(30) 0.9501
C(36) H(31) 0.9499
C(36) H(32) 0.9501
C(37) H(33) 0.9500
C(37) H(34) 0.9500
C(37) H(35) 0.9499
H(13) C(20) 0.9499
H(17) C(25) 0.9501
H(27) C(31) 0.9500
H(35) C(37) 0.9499

loop_
_geom_contact_atom_site_label_1
_geom_contact_atom_site_label_2
_geom_contact_distance
_geom_contact_site_symmetry_2
O(1) O(2) 2.75(2) 65501
O(1) O(4) 3.42(2) .
O(1) N(1) 2.84(2) .
O(1) C(7) 2.43(2) .
O(1) C(8) 3.10(2) .
O(1) C(9) 2.88(4) .
O(1) C(11) 2.41(3) .
O(1) C(19) 3.10(2) .
O(2) O(1) 2.75(2) 45501
O(2) O(5) 2.68(2) .
O(2) C(6) 3.51(2) 45501
O(2) C(16) 3.43(3) .
O(2) C(17) 2.46(2) .
O(2) C(28) 2.41(2) .
O(2) C(30) 3.00(2) .
O(2) C(35) 3.59(3) .
O(4) O(5) 2.20(1) .
O(4) N(1) 2.80(2) .
O(4) N(1) 2.72(2) 55602
O(4) C(6) 3.42(3) .
O(4) C(7) 3.34(2) 55602
O(4) C(10) 2.36(2) .
O(4) C(23) 2.81(3) .
O(5) N(1) 3.51(2) .
O(5) N(1) 2.92(2) 45602
O(5) C(10) 2.39(2) .
O(5) C(12) 2.87(3) .
O(5) C(19) 3.47(3) 45602
N(1) O(4) 2.72(2) 45602
N(1) O(5) 2.92(2) 55602
N(1) C(6) 2.49(2) .
N(1) C(8) 2.50(3) .
N(1) C(18) 3.55(3) .
N(1) C(19) 3.03(3) .
C(6) O(2) 3.51(2) 65501
C(6) C(8) 2.61(3) .
C(6) C(9) 2.50(4) .
C(6) C(13) 3.59(3) .
C(6) C(16) 2.55(3) .
C(6) C(19) 3.24(3) .
C(7) O(4) 3.34(2) 45602
C(7) C(9) 3.39(4) .
C(7) C(11) 2.46(3) .
C(7) C(13) 2.52(4) .
C(7) C(16) 3.18(3) .
C(7) C(19) 2.49(3) .
C(8) C(9) 3.37(3) .
C(8) C(11) 2.99(2) .
C(8) C(15) 2.39(4) .
C(8) C(20) 2.72(3) .
C(8) C(26) 2.37(3) .
C(9) C(16) 2.43(3) .
C(9) C(21) 2.75(3) .
C(9) C(27) 2.43(4) .
C(10) C(14) 2.42(3) .
C(10) C(22) 2.81(3) .
C(10) C(24) 2.44(3) .
C(11) C(13) 3.51(3) .
C(11) C(21) 2.50(3) .
C(11) C(25) 2.40(5) .
C(11) C(27) 2.93(4) .
C(11) C(28) 3.57(3) 65501
C(12) C(18) 2.50(3) .
C(12) C(22) 2.36(3) .
C(12) C(23) 2.32(3) .
C(12) C(24) 2.70(3) .
C(13) C(19) 2.38(3) .
C(13) C(20) 2.31(3) .
C(13) C(26) 2.73(3) .
C(14) C(23) 2.71(3) .
C(14) C(24) 2.30(3) .
C(14) C(29) 2.53(3) .
C(15) C(19) 2.76(4) .
C(15) C(20) 3.59(3) 45502
C(15) C(25) 3.54(4) 45502
C(15) C(26) 2.40(3) .
C(16) C(25) 2.79(4) .
C(16) C(27) 2.51(4) .
C(17) C(28) 2.44(4) .
C(17) C(32) 2.43(3) .
C(17) C(33) 2.80(4) .
C(17) C(34) 2.39(4) .
C(18) C(19) 3.44(3) 45602
C(18) C(23) 2.52(3) .
C(19) O(5) 3.47(3) 55602
C(19) C(18) 3.44(3) 55602
C(19) C(20) 2.38(3) .
C(20) C(15) 3.59(3) 55502
C(21) C(25) 2.41(4) .
C(22) C(23) 2.41(3) .
C(24) C(29) 2.52(3) .
C(25) C(15) 3.54(4) 55502
C(28) C(11) 3.57(3) 45501
C(28) C(30) 3.09(3) .
C(28) C(35) 3.39(4) .
C(30) C(31) 2.52(3) .
C(30) C(33) 2.40(4) .
C(30) C(34) 2.76(4) .
C(30) C(35) 2.37(4) .
C(31) C(30) 2.52(3) .
C(31) C(35) 2.47(4) .
C(32) C(34) 2.38(4) .
C(32) C(35) 2.74(4) .
C(32) C(36) 2.59(7) .
C(32) C(37) 3.38(8) .
C(33) C(35) 2.41(4) .
C(33) C(37) 2.23(8) .
C(34) C(36) 2.82(7) .
C(34) C(37) 2.80(8) .
C(35) C(31) 2.47(4) .
O(1) H(1) 3.4568 .
O(1) H(1) 3.2515 55602
O(1) H(2) 3.4827 .
O(1) H(3) 2.3326 .
O(1) H(4) 1.9475 .
O(1) H(5) 3.2236 .
O(1) H(5) 3.0844 65501
O(1) H(6) 2.5503 .
O(1) H(11) 3.1012 65501
O(1) H(12) 2.6461 .
O(1) H(20) 3.5448 65501
O(2) H(2) 3.5289 45602
O(2) H(4) 3.2753 45501
O(2) H(4) 3.4793 .
O(2) H(7) 3.5848 .
O(2) H(11) 2.5102 .
O(2) H(20) 2.7974 .
O(2) H(21) 3.1952 .
O(2) H(22) 2.3775 .
O(2) H(26) 2.7935 .
O(2) H(27) 1.9525 .
O(4) H(1) 2.4527 .
O(4) H(1) 2.3754 55602
O(4) H(2) 3.5497 .
O(4) H(2) 2.3653 55602
O(4) H(3) 2.3317 .
O(4) H(3) 3.2522 45602
O(4) H(3) 3.5820 55602
O(4) H(4) 2.8594 .
O(4) H(5) 3.0085 55602
O(4) H(12) 2.9197 45602
O(4) H(15) 2.4945 .
O(5) H(1) 2.7816 .
O(5) H(1) 3.5056 45602
O(5) H(2) 2.3275 45602
O(5) H(3) 2.6769 45602
O(5) H(4) 2.9218 .
O(5) H(7) 2.5718 .
O(5) H(12) 2.9055 45602
O(5) H(15) 3.1397 45501
N(1) H(1) 2.9262 55602
N(1) H(3) 2.9662 45602
N(1) H(4) 2.6758 .
N(1) H(5) 1.9813 .
N(1) H(12) 2.8501 .
N(1) H(15) 3.0768 45602
C(6) H(1) 2.9100 .
C(6) H(2) 3.2637 .
C(6) H(3) 2.4538 .
C(6) H(5) 2.0601 .
C(6) H(6) 2.6658 .
C(6) H(11) 2.7272 .
C(6) H(12) 3.1619 .
C(6) H(20) 3.1892 65501
C(7) H(1) 2.0525 .
C(7) H(2) 2.0199 .
C(7) H(3) 2.0192 .
C(7) H(4) 2.0959 .
C(7) H(6) 3.5345 .
C(7) H(8) 2.6331 .
C(7) H(11) 3.1646 .
C(7) H(12) 2.6551 .
C(7) H(15) 3.4244 45602
C(8) H(1) 3.2406 .
C(8) H(2) 2.4665 .
C(8) H(3) 2.9656 .
C(8) H(4) 3.3959 .
C(8) H(5) 1.9913 .
C(8) H(6) 3.3689 .
C(8) H(8) 2.0096 .
C(8) H(10) 3.2452 .
C(8) H(12) 2.0326 .
C(8) H(15) 2.8938 45602
C(8) H(18) 3.2437 .
C(9) H(4) 3.1690 .
C(9) H(10) 3.0707 55502
C(9) H(11) 3.2884 .
C(9) H(13) 3.3474 55502
C(9) H(14) 3.3649 65501
C(9) H(17) 1.9915 .
C(9) H(19) 3.2998 .
C(9) H(20) 3.3841 65501
C(9) H(22) 3.4763 65501
C(10) H(7) 2.0156 .
C(10) H(9) 3.2672 .
C(10) H(12) 3.2384 45602
C(10) H(15) 1.9970 .
C(10) H(16) 3.2802 .
C(10) H(18) 3.4446 45602
C(10) H(27) 2.9897 65501
C(11) H(4) 1.9506 .
C(11) H(5) 2.6519 .
C(11) H(6) 1.9839 .
C(11) H(8) 3.5039 .
C(11) H(11) 2.1569 .
C(11) H(14) 3.3599 .
C(11) H(17) 3.2425 .
C(11) H(20) 2.8445 65501
C(11) H(22) 3.4815 65501
C(12) H(9) 2.0293 .
C(12) H(15) 3.1826 .
C(12) H(16) 3.2154 45501
C(12) H(18) 3.5629 45602
C(12) H(27) 3.5011 65501
C(12) H(30) 3.4482 65501
C(13) H(2) 3.5081 .
C(13) H(5) 2.5117 .
C(13) H(10) 1.9991 .
C(13) H(12) 3.5612 45501
C(13) H(12) 3.2487 .
C(13) H(13) 3.1640 .
C(13) H(13) 3.4870 45502
C(13) H(15) 3.2036 45602
C(13) H(18) 3.3017 45501
C(14) H(7) 2.0151 .
C(14) H(16) 3.4876 45501
C(14) H(16) 3.1703 .
C(14) H(19) 3.2143 55601
C(14) H(23) 2.9585 .
C(14) H(24) 3.2533 .
C(14) H(25) 2.6060 .
C(14) H(30) 3.1687 65501
C(15) H(6) 3.4403 45502
C(15) H(8) 2.0198 .
C(15) H(10) 3.2969 55502
C(15) H(13) 1.9643 .
C(15) H(17) 3.0522 45502
C(15) H(18) 3.2373 45501
C(15) H(18) 3.2351 .
C(16) H(4) 2.6402 .
C(16) H(5) 2.8772 .
C(16) H(6) 3.3518 45501
C(16) H(6) 3.2947 .
C(16) H(8) 3.4806 .
C(16) H(14) 2.0219 .
C(16) H(19) 3.3589 .
C(16) H(20) 3.1406 65501
C(16) H(22) 3.2238 .
C(16) H(26) 3.4861 .
C(16) H(34) 3.5869 65404
C(17) H(7) 3.0968 .
C(17) H(20) 3.2101 .
C(17) H(21) 2.4624 .
C(17) H(22) 2.8423 .
C(17) H(26) 2.0687 .
C(17) H(27) 2.0001 .
C(17) H(28) 3.3123 .
C(17) H(29) 3.2519 .
C(17) H(30) 1.9521 .
C(18) H(1) 2.9891 .
C(18) H(2) 3.2333 45602
C(18) H(2) 3.4239 55602
C(18) H(3) 3.3334 .
C(18) H(3) 3.2477 45602
C(18) H(4) 2.9551 .
C(18) H(7) 2.6411 .
C(18) H(12) 2.7085 45602
C(18) H(15) 2.6743 .
C(18) H(27) 3.3296 65501
C(19) H(2) 2.8159 .
C(19) H(3) 3.1616 .
C(19) H(5) 3.2329 .
C(19) H(6) 3.3728 .
C(19) H(8) 3.2255 .
C(19) H(8) 3.2637 65501
C(19) H(13) 3.2368 .
C(19) H(15) 3.1133 45602
C(19) H(18) 2.0324 .
C(20) H(6) 3.4119 45502
C(20) H(8) 3.1777 .
C(20) H(8) 3.3905 55502
C(20) H(10) 1.9959 .
C(20) H(10) 3.0136 55502
C(20) H(12) 3.2444 .
C(20) H(16) 3.2190 45602
C(20) H(17) 3.0561 45502
C(20) H(18) 2.0512 .
C(21) H(6) 3.2903 45501
C(21) H(11) 2.0472 .
C(21) H(13) 3.0050 45502
C(21) H(17) 3.2588 .
C(21) H(19) 2.1225 .
C(21) H(22) 3.3412 .
C(21) H(31) 3.1179 65404
C(21) H(34) 3.2071 65404
C(22) H(7) 3.2029 .
C(22) H(9) 1.9629 .
C(22) H(15) 3.2600 .
C(22) H(16) 2.0131 .
C(22) H(17) 3.4246 55601
C(22) H(19) 3.1971 55601
C(22) H(23) 2.1066 .
C(22) H(24) 2.1058 .
C(22) H(25) 2.0597 .
C(22) H(30) 3.0443 65501
C(23) H(2) 3.1184 55602
C(23) H(7) 3.1826 .
C(23) H(7) 3.3933 65501
C(23) H(16) 2.0699 .
C(23) H(18) 3.5661 45602
C(23) H(27) 3.2059 65501
C(23) H(30) 3.5036 65501
C(24) H(7) 3.1766 65501
C(24) H(9) 3.1520 .
C(24) H(15) 2.0886 .
C(24) H(17) 3.2668 55601
C(24) H(23) 2.9124 .
C(24) H(24) 2.6730 .
C(24) H(25) 3.2370 .
C(24) H(30) 3.3156 65501
C(25) H(6) 1.9559 .
C(25) H(10) 2.9696 55502
C(25) H(13) 3.2625 55502
C(25) H(14) 3.2660 .
C(25) H(14) 3.3879 65501
C(25) H(18) 3.4468 45502
C(25) H(19) 2.1205 .
C(25) H(23) 3.1298 55401
C(26) H(8) 3.3120 65501
C(26) H(10) 3.2726 .
C(26) H(10) 3.5716 65501
C(26) H(10) 3.2137 55502
C(26) H(12) 1.9901 .
C(26) H(13) 2.0677 .
C(26) H(15) 3.5319 45602
C(26) H(16) 3.2957 45602
C(27) H(6) 3.2677 .
C(27) H(11) 3.3649 .
C(27) H(13) 3.0306 45502
C(27) H(14) 2.0762 .
C(27) H(17) 2.0244 .
C(27) H(18) 3.2769 45502
C(27) H(23) 2.9920 55401
C(27) H(31) 3.0500 65404
C(28) H(4) 3.4766 45501
C(28) H(11) 3.3923 .
C(28) H(26) 3.2396 45501
C(28) H(26) 3.0241 .
C(28) H(27) 2.0679 .
C(28) H(28) 3.3385 45501
C(28) H(30) 3.4960 .
C(28) H(34) 3.5440 55404
C(29) H(9) 2.6410 .
C(29) H(16) 2.6714 .
C(29) H(17) 3.3655 55601
C(29) H(19) 3.2442 55601
C(30) H(7) 3.4048 .
C(30) H(20) 3.3463 65501
C(30) H(21) 3.0265 .
C(30) H(22) 3.0826 .
C(30) H(27) 3.2828 .
C(30) H(28) 2.0692 .
C(30) H(30) 3.2168 .
C(30) H(34) 3.2369 65404
C(31) H(4) 3.4861 45501
C(31) H(11) 3.4690 .
C(31) H(20) 2.0775 .
C(31) H(21) 2.1035 .
C(31) H(22) 2.0389 .
C(31) H(26) 2.6746 .
C(31) H(30) 2.5707 .
C(32) H(21) 3.4647 65501
C(32) H(26) 2.0438 .
C(32) H(29) 3.2248 .
C(32) H(30) 3.1807 65501
C(32) H(31) 3.1095 .
C(32) H(32) 2.6654 .
C(32) H(33) 3.3954 .
C(32) H(35) 3.5140 .
C(33) H(9) 3.5083 .
C(33) H(26) 3.2525 .
C(33) H(28) 1.9657 .
C(33) H(29) 2.0352 .
C(33) H(30) 3.2764 .
C(33) H(31) 2.1661 .
C(33) H(32) 2.2814 .
C(33) H(33) 2.5125 .
C(33) H(34) 3.0848 .
C(33) H(35) 2.2368 .
C(34) H(7) 3.5257 .
C(34) H(9) 3.3201 .
C(34) H(28) 3.2133 .
C(34) H(30) 2.0488 .
C(34) H(31) 3.0682 .
C(34) H(32) 3.3707 45501
C(34) H(32) 3.5676 .
C(34) H(33) 3.2398 .
C(34) H(34) 3.5794 .
C(34) H(35) 2.2854 .
C(35) H(7) 3.1926 .
C(35) H(21) 3.1840 .
C(35) H(26) 3.2299 .
C(35) H(27) 2.5201 .
C(35) H(28) 3.1780 45501
C(35) H(29) 2.0540 .
C(35) H(32) 3.4129 45501
C(36) H(14) 3.4734 65504
C(36) H(28) 2.5496 .
C(36) H(29) 2.9702 .
C(36) H(33) 1.4348 .
C(36) H(34) 1.7886 .
C(36) H(35) 1.9234 .
C(37) H(9) 3.5299 .
C(37) H(21) 3.5781 55504
C(37) H(25) 3.5805 .
C(37) H(26) 3.3806 65504
C(37) H(28) 3.5389 .
C(37) H(29) 2.5764 .
C(37) H(31) 1.5291 .
C(37) H(32) 1.9861 .
H(1) O(1) 3.2515 45602
H(1) O(4) 2.3754 45602
H(1) O(5) 3.5056 55602
H(1) N(1) 2.9262 45602
H(2) O(2) 3.5289 55602
H(2) O(4) 2.3653 45602
H(2) O(5) 2.3275 55602
H(2) C(18) 3.4239 45602
H(2) C(18) 3.2333 55602
H(2) C(23) 3.1184 45602
H(3) O(4) 3.5820 45602
H(3) O(4) 3.2522 55602
H(3) O(5) 2.6769 55602
H(3) N(1) 2.9662 55602
H(3) C(18) 3.2477 55602
H(4) O(2) 3.2753 65501
H(4) C(28) 3.4766 65501
H(4) C(31) 3.4861 65501
H(5) O(1) 3.0844 45501
H(5) O(4) 3.0085 45602
H(6) C(15) 3.4403 55502
H(6) C(16) 3.3518 65501
H(6) C(20) 3.4119 55502
H(6) C(21) 3.2903 65501
H(7) C(23) 3.3933 45501
H(7) C(24) 3.1766 45501
H(8) C(19) 3.2637 45501
H(8) C(20) 3.3905 45502
H(8) C(26) 3.3120 45501
H(10) C(9) 3.0707 45502
H(10) C(15) 3.2969 45502
H(10) C(20) 3.0136 45502
H(10) C(25) 2.9696 45502
H(10) C(26) 3.5716 45501
H(10) C(26) 3.2137 45502
H(11) O(1) 3.1012 45501
H(11) C(31) 3.4690 .
H(12) O(4) 2.9197 55602
H(12) O(5) 2.9055 55602
H(12) C(10) 3.2384 55602
H(12) C(13) 3.5612 65501
H(12) C(18) 2.7085 55602
H(13) C(9) 3.3474 45502
H(13) C(13) 3.1640 .
H(13) C(13) 3.4870 55502
H(13) C(15) 1.9643 .
H(13) C(19) 3.2368 .
H(13) C(21) 3.0050 55502
H(13) C(25) 3.2625 45502
H(13) C(26) 2.0677 .
H(13) C(27) 3.0306 55502
H(14) C(9) 3.3649 45501
H(14) C(25) 3.3879 45501
H(14) C(36) 3.4734 65404
H(15) O(5) 3.1397 65501
H(15) N(1) 3.0768 55602
H(15) C(7) 3.4244 55602
H(15) C(8) 2.8938 55602
H(15) C(13) 3.2036 55602
H(15) C(19) 3.1133 55602
H(15) C(26) 3.5319 55602
H(16) C(12) 3.2154 65501
H(16) C(14) 3.4876 65501
H(16) C(20) 3.2190 55602
H(16) C(26) 3.2957 55602
H(17) C(9) 1.9915 .
H(17) C(11) 3.2425 .
H(17) C(15) 3.0522 55502
H(17) C(20) 3.0561 55502
H(17) C(21) 3.2588 .
H(17) C(22) 3.4246 55401
H(17) C(24) 3.2668 55401
H(17) C(27) 2.0244 .
H(17) C(29) 3.3655 55401
H(18) C(10) 3.4446 55602
H(18) C(12) 3.5629 55602
H(18) C(13) 3.3017 65501
H(18) C(15) 3.2373 65501
H(18) C(23) 3.5661 55602
H(18) C(25) 3.4468 55502
H(18) C(27) 3.2769 55502
H(19) C(14) 3.2143 55401
H(19) C(22) 3.1971 55401
H(19) C(29) 3.2442 55401
H(20) O(1) 3.5448 45501
H(20) C(6) 3.1892 45501
H(20) C(9) 3.3841 45501
H(20) C(11) 2.8445 45501
H(20) C(16) 3.1406 45501
H(20) C(30) 3.3463 45501
H(20) C(31) 2.0775 .
H(21) C(31) 2.1035 .
H(21) C(32) 3.4647 45501
H(21) C(37) 3.5781 55404
H(22) C(9) 3.4763 45501
H(22) C(11) 3.4815 45501
H(22) C(31) 2.0389 .
H(23) C(25) 3.1298 55601
H(23) C(27) 2.9920 55601
H(26) C(28) 3.2396 65501
H(26) C(31) 2.6746 .
H(26) C(37) 3.3806 65404
H(27) C(10) 2.9897 45501
H(27) C(12) 3.5011 45501
H(27) C(18) 3.3296 45501
H(27) C(23) 3.2059 45501
H(28) C(28) 3.3385 65501
H(28) C(35) 3.1780 65501
H(30) C(12) 3.4482 45501
H(30) C(14) 3.1687 45501
H(30) C(22) 3.0443 45501
H(30) C(23) 3.5036 45501
H(30) C(24) 3.3156 45501
H(30) C(31) 2.5707 .
H(30) C(32) 3.1807 45501
H(31) C(21) 3.1179 65504
H(31) C(27) 3.0500 65504
H(32) C(34) 3.3707 65501
H(32) C(35) 3.4129 65501
H(34) C(16) 3.5869 65504
H(34) C(21) 3.2071 65504
H(34) C(28) 3.5440 55504
H(34) C(30) 3.2369 65504
H(35) C(32) 3.5140 .
H(35) C(33) 2.2368 .
H(35) C(34) 2.2854 .
H(35) C(36) 1.9234 .

loop_
_geom_torsion_atom_site_label_1
_geom_torsion_atom_site_label_2
_geom_torsion_atom_site_label_3
_geom_torsion_atom_site_label_4
_geom_torsion
O(1) C(6) C(7) N(1) -58(2)
O(1) C(6) C(7) C(8) 69(2)
C(11) C(6) C(7) N(1) 177(1)
C(11) C(6) C(7) C(8) -54(2)
O(1) C(6) C(11) C(9) -24(3)
O(1) C(6) C(11) C(16) 165(1)
C(7) C(6) C(11) C(9) 97(2)
C(7) C(6) C(11) C(16) -73(2)
N(1) C(7) C(8) C(13) -126(1)
N(1) C(7) C(8) C(19) 56(2)
C(6) C(7) C(8) C(13) 107(2)
C(6) C(7) C(8) C(19) -69(2)
C(7) C(8) C(13) C(15) -179(2)
C(19) C(8) C(13) C(15) -2(3)
C(7) C(8) C(19) C(26) 179(1)
C(13) C(8) C(19) C(26) 2(3)
C(25) C(9) C(11) C(6) -176(2)
C(25) C(9) C(11) C(16) -6(3)
C(11) C(9) C(25) C(27) 7(4)
C(18) C(10) C(12) C(14) -178(2)
C(23) C(10) C(12) C(14) -4(3)
C(12) C(10) C(18) O(4) 177(2)
C(12) C(10) C(18) O(5) -1(2)
C(23) C(10) C(18) O(4) 3(3)
C(23) C(10) C(18) O(5) -174(2)
C(12) C(10) C(23) C(24) 0(2)
C(18) C(10) C(23) C(24) 173(2)
C(6) C(11) C(16) C(21) 175(2)
C(9) C(11) C(16) C(21) 4(2)
C(10) C(12) C(14) C(22) 1(3)
C(8) C(13) C(15) C(20) 1(3)
C(12) C(14) C(22) C(24) 7(3)
C(12) C(14) C(22) C(29) 177(2)
C(13) C(15) C(20) C(26) -1(3)
C(11) C(16) C(21) C(27) -3(3)
C(31) C(17) C(30) C(32) -179(1)
C(35) C(17) C(30) C(32) -2(3)
C(30) C(17) C(31) O(2) -49(3)
C(30) C(17) C(31) C(28) 70(2)
C(35) C(17) C(31) O(2) 134(2)
C(35) C(17) C(31) C(28) -105(2)
C(30) C(17) C(35) C(34) 3(4)
C(31) C(17) C(35) C(34) 179(2)
C(8) C(19) C(26) C(20) -2(3)
C(15) C(20) C(26) C(19) 1(3)
C(16) C(21) C(27) C(25) 4(3)
C(14) C(22) C(24) C(23) -11(3)
C(29) C(22) C(24) C(23) 177(2)
C(10) C(23) C(24) C(22) 8(3)
C(9) C(25) C(27) C(21) -6(3)
C(17) C(30) C(32) C(33) 5(4)
C(30) C(32) C(33) C(34) -8(5)
C(30) C(32) C(33) C(36) 178(2)
C(32) C(33) C(34) C(35) 8(4)
C(36) C(33) C(34) C(35) -179(2)
C(32) C(33) C(36) C(37) 150(4)
C(34) C(33) C(36) C(37) -21(6)
C(33) C(34) C(35) C(17) -6(4)

loop_
_cod_related_entry_id
_cod_related_entry_database
_cod_related_entry_code
1 ChemSpider 30661448
